data_7235254
loop_
_publ_author_name
'Munir, Naima'
'Masood, Sara'
'Liaqat, Faroha'
'Tahir, Muhammad Nawaz'
'Yousuf, Sammer'
'Kalsoom, Saima'
'Mughal, Ehsan Ullah'
'Sumrra, Sajjad Hussain'
'Maalik, Aneela'
'Zafar, Muhammad Naveed'

_publ_section_title
;
 Synthesis of new Pro-PYE ligands as co-catalysts toward Pd-catalyzed
 Heck--Mizoroki cross coupling reactions
;
_journal_issue 65
_journal_name_full 'RSC Advances'
_journal_page_first 37986
_journal_paper_doi 10.1039/C9RA07912B
_journal_volume 9
_journal_year 2019
_chemical_formula_iupac 'C7 H7 Cl F3 N O3 S'
_chemical_formula_moiety 'C6 H7 Cl N, C F3 O3 S'
_chemical_formula_sum 'C7 H7 Cl F3 N O3 S'
_chemical_formula_weight 277.65
_chemical_melting_point 434.15
_chemical_name_systematic
;
2-Chloro-1-methylpyridin-1-ium trifluoromethanesulfonate
;
_space_group_crystal_system monoclinic
_space_group_IT_number 14
_space_group_name_Hall '-P 2yn'
_space_group_name_H-M_alt 'P 1 21/n 1'
_atom_sites_solution_hydrogens geom
_atom_sites_solution_primary direct
_atom_sites_solution_secondary difmap
_audit_creation_method SHELXL-2018/3
_audit_update_record
;
2019-11-05 deposited with the CCDC.	2019-11-08 downloaded from the CCDC.
;
_cell_angle_alpha 90
_cell_angle_beta 99.272(8)
_cell_angle_gamma 90
_cell_formula_units_Z 4
_cell_length_a 6.6961(5)
_cell_length_b 9.9947(10)
_cell_length_c 16.1264(14)
_cell_measurement_reflns_used 1846
_cell_measurement_temperature 293(2)
_cell_measurement_theta_max 27.00
_cell_measurement_theta_min 3.141
_cell_volume 1065.17(16)
_computing_cell_refinement 'SAINT (Bruker, 2007)'
_computing_data_collection 'APEX2 (Bruker, 2007)'
_computing_data_reduction 'SAINT (Bruker, 2007)'
_computing_molecular_graphics 'ORTEP-3 for Windows (Farrugia, 1997) and PLATON (Spek, 2009)'
_computing_publication_material
;
WinGX (Farrugia, 1999) and PLATON (Spek, 2009)
;
_computing_structure_refinement 'SHELXL-2018/3  (Sheldrick, 2015)'
_computing_structure_solution 'SHELXS97 (Sheldrick, 2008)'
_diffrn_ambient_temperature 293(2)
_diffrn_detector_area_resol_mean 7.70
_diffrn_measured_fraction_theta_full 0.996
_diffrn_measured_fraction_theta_max 0.996
_diffrn_measurement_device_type 'Bruker Kappa APEXII CCD'
_diffrn_measurement_method \w
_diffrn_radiation_monochromator graphite
_diffrn_radiation_source 'fine-focus sealed tube'
_diffrn_radiation_type MoK\a
_diffrn_radiation_wavelength 0.71073
_diffrn_reflns_av_R_equivalents 0.0251
_diffrn_reflns_av_unetI/netI 0.0309
_diffrn_reflns_limit_h_max 8
_diffrn_reflns_limit_h_min -8
_diffrn_reflns_limit_k_max 8
_diffrn_reflns_limit_k_min -12
_diffrn_reflns_limit_l_max 20
_diffrn_reflns_limit_l_min -20
_diffrn_reflns_number 5036
_diffrn_reflns_theta_full 27.000
_diffrn_reflns_theta_max 27.000
_diffrn_reflns_theta_min 3.141
_diffrn_standards_number 0
_exptl_absorpt_coefficient_mu 0.588
_exptl_absorpt_correction_T_max 0.920
_exptl_absorpt_correction_T_min 0.805
_exptl_absorpt_correction_type multi-scan
_exptl_absorpt_process_details '(SADABS; Bruker, 2005)'
_exptl_crystal_colour 'colorless solid'
_exptl_crystal_density_diffrn 1.731
_exptl_crystal_density_method 'not measured'
_exptl_crystal_description needle
_exptl_crystal_F_000 560
_exptl_crystal_size_max 0.42
_exptl_crystal_size_mid 0.22
_exptl_crystal_size_min 0.18
_refine_diff_density_max 0.240
_refine_diff_density_min -0.310
_refine_diff_density_rms 0.047
_refine_ls_extinction_coef 0.057(3)
_refine_ls_extinction_expression Fc^*^=kFc[1+0.001xFc^2^\l^3^/sin(2\q)]^-1/4^
_refine_ls_extinction_method 'SHELXL-2018/3 (Sheldrick 2018)'
_refine_ls_goodness_of_fit_ref 1.027
_refine_ls_hydrogen_treatment constr
_refine_ls_matrix_type full
_refine_ls_number_parameters 147
_refine_ls_number_reflns 2325
_refine_ls_number_restraints 0
_refine_ls_restrained_S_all 1.027
_refine_ls_R_factor_all 0.0536
_refine_ls_R_factor_gt 0.0405
_refine_ls_shift/su_max 0.000
_refine_ls_shift/su_mean 0.000
_refine_ls_structure_factor_coef Fsqd
_refine_ls_weighting_details 'w=1/[\s^2^(Fo^2^)+(0.0459P)^2^+0.3872P] where P=(Fo^2^+2Fc^2^)/3'
_refine_ls_weighting_scheme calc
_refine_ls_wR_factor_gt 0.0966
_refine_ls_wR_factor_ref 0.1076
_reflns_number_gt 1846
_reflns_number_total 2325
_reflns_threshold_expression I>2\s(I)
_cod_data_source_file c9ra07912b2.cif
_cod_data_source_block 17012
_cod_depositor_comments
;
The following automatic conversions were performed:

data item '_chemical_melting_point' value '161 \oC' was changed to
'434.15' -- it was converted from degrees Celsius(C) to Kelvins(K).

Automatic conversion script
Id: cif_fix_values 6909 2019-04-08 15:41:33Z antanas 
;
_cod_original_sg_symbol_H-M 'P 21/n'
_cod_database_code 7235254
_shelx_shelxl_version_number 2018/3
_shelx_space_group_comment
;
The symmetry employed for this shelxl refinement is uniquely defined
by the following loop, which should always be used as a source of
symmetry information in preference to the above space-group names.
They are only intended as comments.
;

loop_
_space_group_symop_operation_xyz
'x, y, z'
'-x+1/2, y+1/2, -z+1/2'
'-x, -y, -z'
'x-1/2, -y-1/2, z-1/2'

loop_
_atom_site_label
_atom_site_type_symbol
_atom_site_fract_x
_atom_site_fract_y
_atom_site_fract_z
_atom_site_U_iso_or_equiv
_atom_site_adp_type
_atom_site_occupancy
_atom_site_site_symmetry_order
_atom_site_calc_flag
_atom_site_refinement_flags_posn
_atom_site_refinement_flags_adp
Cl1 Cl 0.36189(10) 0.41039(9) 0.07604(5) 0.0789(3) Uani 1 1 d . .
N1 N 0.6162(3) 0.21843(18) 0.12686(10) 0.0418(4) Uani 1 1 d . .
C1 C 0.5907(3) 0.3520(2) 0.12242(13) 0.0444(5) Uani 1 1 d . .
C2 C 0.7444(4) 0.4372(3) 0.15417(15) 0.0544(6) Uani 1 1 d . .
H2 H 0.726187 0.529311 0.149858 0.065 Uiso 1 1 calc R U
C3 C 0.9253(4) 0.3851(3) 0.19235(15) 0.0587(7) Uani 1 1 d . .
H3 H 1.030909 0.441627 0.214313 0.070 Uiso 1 1 calc R U
C4 C 0.9495(4) 0.2491(3) 0.19796(15) 0.0576(7) Uani 1 1 d . .
H4 H 1.070986 0.212675 0.224413 0.069 Uiso 1 1 calc R U
C5 C 0.7947(4) 0.1681(3) 0.16461(14) 0.0500(6) Uani 1 1 d . .
H5 H 0.812075 0.075874 0.167839 0.060 Uiso 1 1 calc R U
C6 C 0.4518(4) 0.1246(3) 0.09291(17) 0.0641(7) Uani 1 1 d . .
H6A H 0.503478 0.034852 0.095778 0.096 Uiso 1 1 calc R U
H6B H 0.401368 0.147113 0.035485 0.096 Uiso 1 1 calc R U
H6C H 0.344195 0.131126 0.125484 0.096 Uiso 1 1 calc R U
S1 S 0.48924(8) 0.31188(6) 0.34283(3) 0.0416(2) Uani 1 1 d . .
F1 F 0.1683(2) 0.2621(2) 0.41000(12) 0.0887(6) Uani 1 1 d . .
F2 F 0.4328(3) 0.1644(2) 0.47057(11) 0.0910(6) Uani 1 1 d . .
F3 F 0.3945(4) 0.3736(2) 0.48780(12) 0.1211(9) Uani 1 1 d . .
O1 O 0.3891(3) 0.43067(18) 0.30861(12) 0.0661(5) Uani 1 1 d . .
O2 O 0.4456(3) 0.19655(19) 0.29102(12) 0.0701(5) Uani 1 1 d . .
O3 O 0.6965(2) 0.3291(2) 0.37935(12) 0.0694(6) Uani 1 1 d . .
C7 C 0.3662(4) 0.2762(3) 0.43181(15) 0.0558(6) Uani 1 1 d . .

loop_
_atom_site_aniso_label
_atom_site_aniso_U_11
_atom_site_aniso_U_22
_atom_site_aniso_U_33
_atom_site_aniso_U_23
_atom_site_aniso_U_13
_atom_site_aniso_U_12
Cl1 0.0527(4) 0.0946(6) 0.0858(5) 0.0208(4) 0.0007(3) 0.0203(4)
N1 0.0417(9) 0.0490(11) 0.0358(9) -0.0033(8) 0.0092(7) -0.0041(8)
C1 0.0404(11) 0.0531(13) 0.0406(11) 0.0015(10) 0.0091(9) 0.0041(10)
C2 0.0599(14) 0.0496(14) 0.0561(14) -0.0046(11) 0.0166(12) -0.0051(12)
C3 0.0455(13) 0.0796(19) 0.0510(14) -0.0139(13) 0.0079(11) -0.0159(13)
C4 0.0422(12) 0.083(2) 0.0472(13) -0.0026(13) 0.0053(10) 0.0119(13)
C5 0.0534(13) 0.0554(14) 0.0430(12) 0.0011(11) 0.0128(10) 0.0126(11)
C6 0.0646(16) 0.0679(17) 0.0594(15) -0.0128(13) 0.0087(12) -0.0230(14)
S1 0.0376(3) 0.0483(3) 0.0390(3) 0.0005(2) 0.0063(2) -0.0014(2)
F1 0.0474(9) 0.1182(16) 0.1058(13) 0.0167(12) 0.0283(9) -0.0058(9)
F2 0.0802(11) 0.1079(15) 0.0806(11) 0.0509(11) -0.0005(9) -0.0146(10)
F3 0.171(2) 0.1323(19) 0.0737(12) -0.0495(13) 0.0609(13) -0.0504(16)
O1 0.0623(10) 0.0545(11) 0.0782(12) 0.0211(9) 0.0011(9) 0.0003(8)
O2 0.0836(13) 0.0668(12) 0.0608(11) -0.0243(9) 0.0140(9) -0.0010(10)
O3 0.0358(8) 0.0977(15) 0.0733(12) 0.0122(11) 0.0041(8) -0.0067(9)
C7 0.0521(14) 0.0675(17) 0.0480(13) 0.0000(13) 0.0093(11) -0.0112(12)

loop_
_atom_type_symbol
_atom_type_description
_atom_type_scat_dispersion_real
_atom_type_scat_dispersion_imag
_atom_type_scat_source
C C 0.0033 0.0016 'International Tables Vol C Tables 4.2.6.8 and 6.1.1.4'
H H 0.0000 0.0000 'International Tables Vol C Tables 4.2.6.8 and 6.1.1.4'
N N 0.0061 0.0033 'International Tables Vol C Tables 4.2.6.8 and 6.1.1.4'
O O 0.0106 0.0060 'International Tables Vol C Tables 4.2.6.8 and 6.1.1.4'
F F 0.0171 0.0103 'International Tables Vol C Tables 4.2.6.8 and 6.1.1.4'
S S 0.1246 0.1234 'International Tables Vol C Tables 4.2.6.8 and 6.1.1.4'
Cl Cl 0.1484 0.1585 'International Tables Vol C Tables 4.2.6.8 and 6.1.1.4'

loop_
_geom_angle_atom_site_label_1
_geom_angle_atom_site_label_2
_geom_angle_atom_site_label_3
_geom_angle
C1 N1 C5 119.3(2)
C1 N1 C6 121.9(2)
C5 N1 C6 118.9(2)
N1 C1 C2 121.0(2)
N1 C1 Cl1 117.53(17)
C2 C1 Cl1 121.4(2)
C3 C2 C1 119.2(2)
C3 C2 H2 120.4
C1 C2 H2 120.4
C4 C3 C2 119.6(2)
C4 C3 H3 120.2
C2 C3 H3 120.2
C5 C4 C3 119.4(2)
C5 C4 H4 120.3
C3 C4 H4 120.3
N1 C5 C4 121.5(2)
N1 C5 H5 119.3
C4 C5 H5 119.3
N1 C6 H6A 109.5
N1 C6 H6B 109.5
H6A C6 H6B 109.5
N1 C6 H6C 109.5
H6A C6 H6C 109.5
H6B C6 H6C 109.5
O2 S1 O3 115.66(12)
O2 S1 O1 113.95(12)
O3 S1 O1 115.02(12)
O2 S1 C7 103.27(12)
O3 S1 C7 103.55(11)
O1 S1 C7 103.05(12)
F3 C7 F2 107.4(2)
F3 C7 F1 106.7(2)
F2 C7 F1 106.5(2)
F3 C7 S1 111.38(18)
F2 C7 S1 112.40(19)
F1 C7 S1 112.11(18)

loop_
_geom_bond_atom_site_label_1
_geom_bond_atom_site_label_2
_geom_bond_distance
Cl1 C1 1.697(2)
N1 C1 1.346(3)
N1 C5 1.348(3)
N1 C6 1.482(3)
C1 C2 1.370(3)
C2 C3 1.370(4)
C2 H2 0.9300
C3 C4 1.370(4)
C3 H3 0.9300
C4 C5 1.356(4)
C4 H4 0.9300
C5 H5 0.9300
C6 H6A 0.9600
C6 H6B 0.9600
C6 H6C 0.9600
S1 O2 1.4261(18)
S1 O3 1.4279(17)
S1 O1 1.4297(18)
S1 C7 1.802(2)
F1 C7 1.322(3)
F2 C7 1.322(3)
F3 C7 1.320(3)

loop_
_geom_hbond_atom_site_label_D
_geom_hbond_atom_site_label_H
_geom_hbond_atom_site_label_A
_geom_hbond_distance_DH
_geom_hbond_distance_HA
_geom_hbond_distance_DA
_geom_hbond_angle_DHA
_geom_hbond_site_symmetry_A
_geom_hbond_publ_flag
C4 H4 O2 0.93 2.57 3.458(3) 159.9 1_655 yes
C5 H5 S1 0.93 2.97 3.853(3) 158.5 2_645 yes
C5 H5 O1 0.93 2.45 3.163(3) 133.4 2_645 yes
C5 H5 O3 0.93 2.58 3.464(3) 159.3 2_645 yes

loop_
_geom_torsion_atom_site_label_1
_geom_torsion_atom_site_label_2
_geom_torsion_atom_site_label_3
_geom_torsion_atom_site_label_4
_geom_torsion
C5 N1 C1 C2 1.3(3)
C6 N1 C1 C2 180.0(2)
C5 N1 C1 Cl1 -178.82(15)
C6 N1 C1 Cl1 -0.1(3)
N1 C1 C2 C3 -1.2(3)
Cl1 C1 C2 C3 178.86(17)
C1 C2 C3 C4 0.1(4)
C2 C3 C4 C5 0.9(4)
C1 N1 C5 C4 -0.2(3)
C6 N1 C5 C4 -179.0(2)
C3 C4 C5 N1 -0.8(3)
O2 S1 C7 F3 179.0(2)
O3 S1 C7 F3 58.0(2)
O1 S1 C7 F3 -62.2(2)
O2 S1 C7 F2 58.4(2)
O3 S1 C7 F2 -62.6(2)
O1 S1 C7 F2 177.26(17)
O2 S1 C7 F1 -61.5(2)
O3 S1 C7 F1 177.5(2)
O1 S1 C7 F1 57.4(2)
